data_2232555
loop_
_publ_author_name
'V\'azquez-Vuelvas, Oscar F.'
'Pineda-Contreras, Armando'
'Morales-Morales, David'
'Hern\'andez-Ortega, Sim\'on'
'Tlenkopatchev, Mikhail'

_publ_section_title
;
 (<i>E</i>)-1-([1,1'-Biphenyl]-4-yl)-2-(1,3,3-trimethylindolin-2-ylidene)ethanone
;
_journal_coeditor_code BH2373
_journal_issue 12
_journal_name_full 'Acta Crystallographica Section E'
_journal_page_first o3223
_journal_paper_doi 10.1107/S1600536811045168
_journal_volume 67
_journal_year 2011
_chemical_formula_iupac 'C25 H23 N O'
_chemical_formula_moiety 'C25 H23 N O'
_chemical_formula_sum 'C25 H23 N O'
_chemical_formula_weight 353.44
_chemical_name_systematic
;
(<i>E</i>)-1-([1,1'-Biphenyl]-4-yl)-2-(1,3,3-trimethylindolin-2-ylidene)ethanone
;
_space_group_IT_number 14
_symmetry_cell_setting monoclinic
_symmetry_space_group_name_Hall '-P 2ybc'
_symmetry_space_group_name_H-M 'P 1 21/c 1'
_atom_sites_solution_hydrogens geom
_atom_sites_solution_primary direct
_atom_sites_solution_secondary difmap
_audit_creation_method SHELXL-97
_cell_angle_alpha 90.00
_cell_angle_beta 104.719(2)
_cell_angle_gamma 90.00
_cell_formula_units_Z 4
_cell_length_a 12.3274(13)
_cell_length_b 15.7586(16)
_cell_length_c 10.3848(11)
_cell_measurement_reflns_used 7167
_cell_measurement_temperature 298(2)
_cell_measurement_theta_max 25.34
_cell_measurement_theta_min 2.14
_cell_volume 1951.2(4)
_computing_cell_refinement 'SAINT (Bruker, 1999)'
_computing_data_collection 'SMART (Bruker, 1999)'
_computing_data_reduction 'SAINT (Bruker, 1999)'
_computing_molecular_graphics
;
SHELXTL (Sheldrick, 2008) and DIAMOND (Brandenburg, 2002)
;
_computing_publication_material 'SHELXTL (Sheldrick, 2008)'
_computing_structure_refinement 'SHELXL97 (Sheldrick, 2008)'
_computing_structure_solution 'SHELXS97 (Sheldrick, 2008)'
_diffrn_ambient_temperature 298(2)
_diffrn_detector_area_resol_mean 0.83
_diffrn_measured_fraction_theta_full 0.999
_diffrn_measured_fraction_theta_max 0.999
_diffrn_measurement_device_type
;
Bruker SMART APEX CCD area-detector
;
_diffrn_measurement_method '\w scans'
_diffrn_radiation_monochromator graphite
_diffrn_radiation_source 'fine-focus sealed tube'
_diffrn_radiation_type MoK\a
_diffrn_radiation_wavelength 0.71073
_diffrn_reflns_av_R_equivalents 0.0330
_diffrn_reflns_av_sigmaI/netI 0.0284
_diffrn_reflns_limit_h_max 14
_diffrn_reflns_limit_h_min -14
_diffrn_reflns_limit_k_max 19
_diffrn_reflns_limit_k_min -18
_diffrn_reflns_limit_l_max 12
_diffrn_reflns_limit_l_min -12
_diffrn_reflns_number 15883
_diffrn_reflns_theta_full 25.38
_diffrn_reflns_theta_max 25.38
_diffrn_reflns_theta_min 1.71
_exptl_absorpt_coefficient_mu 0.073
_exptl_absorpt_correction_type none
_exptl_crystal_colour Yellow
_exptl_crystal_density_diffrn 1.203
_exptl_crystal_density_method 'not measured'
_exptl_crystal_description Prism
_exptl_crystal_F_000 752
_exptl_crystal_size_max 0.36
_exptl_crystal_size_mid 0.28
_exptl_crystal_size_min 0.26
_refine_diff_density_max 0.177
_refine_diff_density_min -0.175
_refine_ls_extinction_method none
_refine_ls_goodness_of_fit_ref 0.970
_refine_ls_hydrogen_treatment constr
_refine_ls_matrix_type full
_refine_ls_number_constraints 0
_refine_ls_number_parameters 247
_refine_ls_number_reflns 3584
_refine_ls_number_restraints 0
_refine_ls_restrained_S_all 0.970
_refine_ls_R_factor_all 0.0533
_refine_ls_R_factor_gt 0.0384
_refine_ls_shift/su_max 0.000
_refine_ls_shift/su_mean 0.000
_refine_ls_structure_factor_coef Fsqd
_refine_ls_weighting_details 'calc w=1/[\s^2^(Fo^2^)+(0.0650P)^2^] where P=(Fo^2^+2Fc^2^)/3'
_refine_ls_weighting_scheme calc
_refine_ls_wR_factor_gt 0.1000
_refine_ls_wR_factor_ref 0.1060
_reflns_number_gt 2585
_reflns_number_total 3584
_reflns_threshold_expression I>2sigma(I)
_cod_data_source_file bh2373.cif
_cod_data_source_block I
_cod_original_sg_symbol_H-M 'P 21/c'
_cod_database_code 2232555
_cod_database_fobs_code 2232555

loop_
_symmetry_equiv_pos_as_xyz
'x, y, z'
'-x, y+1/2, -z+1/2'
'-x, -y, -z'
'x, -y-1/2, z-1/2'

loop_
_atom_site_type_symbol
_atom_site_label
_atom_site_fract_x
_atom_site_fract_y
_atom_site_fract_z
_atom_site_U_iso_or_equiv
_atom_site_adp_type
_atom_site_calc_flag
_atom_site_refinement_flags
_atom_site_occupancy
_atom_site_symmetry_multiplicity
O O1 0.11145(9) 0.15214(6) 0.45956(10) 0.0720(3) Uani d . 1 1
N N1 -0.10316(9) 0.01690(6) 0.12145(10) 0.0495(3) Uani d . 1 1
C C2 -0.04032(10) 0.06729(8) 0.22033(12) 0.0443(3) Uani d . 1 1
C C3 -0.09068(10) 0.15640(7) 0.20258(12) 0.0429(3) Uani d . 1 1
C C4 -0.26386(11) 0.20310(9) 0.01194(13) 0.0520(3) Uani d . 1 1
H H4 -0.2620 0.2591 0.0405 0.062 Uiso calc R 1 1
C C5 -0.34517(11) 0.17673(10) -0.09918(14) 0.0577(4) Uani d . 1 1
H H5 -0.3978 0.2153 -0.1458 0.069 Uiso calc R 1 1
C C6 -0.34813(11) 0.09381(10) -0.14058(14) 0.0579(4) Uani d . 1 1
H H6 -0.4032 0.0770 -0.2153 0.069 Uiso calc R 1 1
C C7 -0.27119(12) 0.03476(9) -0.07375(13) 0.0555(4) Uani d . 1 1
H H7 -0.2736 -0.0214 -0.1017 0.067 Uiso calc R 1 1
C C8 -0.19038(10) 0.06262(8) 0.03644(12) 0.0447(3) Uani d . 1 1
C C9 -0.18599(10) 0.14580(8) 0.07967(12) 0.0424(3) Uani d . 1 1
C C10 0.04982(11) 0.03623(8) 0.31302(13) 0.0527(4) Uani d . 1 1
H H10 0.0659 -0.0207 0.3034 0.063 Uiso calc R 1 1
C C11 0.12365(11) 0.07890(9) 0.42363(13) 0.0523(4) Uani d . 1 1
C C12 0.22233(11) 0.02928(8) 0.50225(13) 0.0472(3) Uani d . 1 1
C C13 0.26762(11) 0.04889(9) 0.63521(13) 0.0530(4) Uani d . 1 1
H H13 0.2360 0.0924 0.6741 0.064 Uiso calc R 1 1
C C14 0.35843(11) 0.00524(9) 0.71096(13) 0.0528(4) Uani d . 1 1
H H14 0.3854 0.0185 0.8007 0.063 Uiso calc R 1 1
C C15 0.41041(10) -0.05831(8) 0.65561(12) 0.0447(3) Uani d . 1 1
C C16 0.36776(10) -0.07546(8) 0.52088(13) 0.0490(3) Uani d . 1 1
H H16 0.4028 -0.1160 0.4802 0.059 Uiso calc R 1 1
C C17 0.27469(11) -0.03366(8) 0.44639(13) 0.0504(3) Uani d . 1 1
H H17 0.2465 -0.0478 0.3572 0.060 Uiso calc R 1 1
C C18 -0.08214(14) -0.07245(9) 0.10425(17) 0.0717(5) Uani d . 1 1
H H18A -0.0069 -0.0797 0.0960 0.107 Uiso calc R 1 1
H H18B -0.1341 -0.0931 0.0253 0.107 Uiso calc R 1 1
H H18C -0.0916 -0.1036 0.1801 0.107 Uiso calc R 1 1
C C19 -0.00644(11) 0.22263(9) 0.17900(15) 0.0586(4) Uani d . 1 1
H H19A 0.0231 0.2048 0.1063 0.088 Uiso calc R 1 1
H H19B 0.0537 0.2282 0.2580 0.088 Uiso calc R 1 1
H H19C -0.0435 0.2763 0.1579 0.088 Uiso calc R 1 1
C C20 -0.13763(13) 0.18132(10) 0.32054(13) 0.0621(4) Uani d . 1 1
H H20A -0.1736 0.2357 0.3036 0.093 Uiso calc R 1 1
H H20B -0.0775 0.1843 0.4000 0.093 Uiso calc R 1 1
H H20C -0.1912 0.1396 0.3319 0.093 Uiso calc R 1 1
C C21 0.50510(10) -0.10866(8) 0.73665(13) 0.0483(3) Uani d . 1 1
C C22 0.59153(11) -0.13759(9) 0.68482(15) 0.0555(4) Uani d . 1 1
H H22 0.5925 -0.1234 0.5982 0.067 Uiso calc R 1 1
C C23 0.67627(12) -0.18739(9) 0.76088(17) 0.0687(5) Uani d . 1 1
H H23 0.7339 -0.2061 0.7251 0.082 Uiso calc R 1 1
C C24 0.67611(15) -0.20941(10) 0.88879(19) 0.0773(5) Uani d . 1 1
H H24 0.7326 -0.2437 0.9391 0.093 Uiso calc R 1 1
C C25 0.59186(15) -0.18033(11) 0.94158(17) 0.0782(5) Uani d . 1 1
H H25 0.5919 -0.1944 1.0286 0.094 Uiso calc R 1 1
C C26 0.50713(12) -0.13039(10) 0.86699(15) 0.0640(4) Uani d . 1 1
H H26 0.4507 -0.1110 0.9043 0.077 Uiso calc R 1 1

loop_
_atom_site_aniso_label
_atom_site_aniso_U_11
_atom_site_aniso_U_22
_atom_site_aniso_U_33
_atom_site_aniso_U_12
_atom_site_aniso_U_13
_atom_site_aniso_U_23
O1 0.0676(7) 0.0569(7) 0.0752(7) 0.0108(5) -0.0118(6) -0.0149(5)
N1 0.0500(6) 0.0393(6) 0.0520(6) 0.0035(5) -0.0001(5) -0.0079(5)
C2 0.0436(7) 0.0426(7) 0.0450(7) -0.0015(6) 0.0081(6) -0.0031(6)
C3 0.0419(7) 0.0388(7) 0.0466(7) 0.0005(5) 0.0089(6) -0.0039(6)
C4 0.0483(8) 0.0471(8) 0.0605(9) 0.0028(6) 0.0138(7) 0.0052(6)
C5 0.0444(8) 0.0685(10) 0.0574(9) 0.0055(7) 0.0075(7) 0.0158(8)
C6 0.0464(8) 0.0744(11) 0.0476(8) -0.0038(7) 0.0024(6) 0.0030(7)
C7 0.0546(8) 0.0565(8) 0.0512(8) -0.0033(7) 0.0058(7) -0.0082(7)
C8 0.0421(7) 0.0478(8) 0.0433(7) 0.0000(6) 0.0092(6) -0.0010(6)
C9 0.0403(7) 0.0438(7) 0.0436(7) -0.0009(5) 0.0116(6) 0.0013(6)
C10 0.0513(8) 0.0421(7) 0.0575(9) 0.0042(6) 0.0004(7) -0.0033(6)
C11 0.0502(8) 0.0483(8) 0.0536(8) 0.0014(6) 0.0044(7) -0.0017(7)
C12 0.0445(7) 0.0486(8) 0.0454(7) -0.0028(6) 0.0058(6) 0.0012(6)
C13 0.0490(8) 0.0539(8) 0.0535(8) 0.0030(6) 0.0080(7) -0.0059(6)
C14 0.0498(8) 0.0616(9) 0.0428(7) -0.0012(7) 0.0040(6) -0.0036(7)
C15 0.0385(7) 0.0461(7) 0.0476(7) -0.0050(6) 0.0074(6) 0.0036(6)
C16 0.0455(7) 0.0496(8) 0.0512(8) 0.0011(6) 0.0111(6) -0.0014(6)
C17 0.0503(8) 0.0555(8) 0.0419(7) -0.0009(6) 0.0052(6) -0.0018(6)
C18 0.0715(10) 0.0470(9) 0.0850(11) 0.0077(7) -0.0012(9) -0.0164(8)
C19 0.0524(8) 0.0474(8) 0.0721(10) -0.0047(6) 0.0088(7) 0.0017(7)
C20 0.0611(9) 0.0707(10) 0.0547(9) 0.0088(8) 0.0151(7) -0.0113(7)
C21 0.0423(7) 0.0448(7) 0.0542(8) -0.0062(6) 0.0059(6) 0.0023(6)
C22 0.0464(8) 0.0543(8) 0.0618(9) -0.0025(6) 0.0061(7) -0.0063(7)
C23 0.0493(9) 0.0616(10) 0.0860(12) 0.0067(7) 0.0001(8) -0.0153(9)
C24 0.0683(11) 0.0556(10) 0.0896(13) 0.0104(8) -0.0137(10) 0.0073(9)
C25 0.0781(12) 0.0776(11) 0.0711(11) 0.0085(10) 0.0042(9) 0.0251(9)
C26 0.0575(9) 0.0707(10) 0.0617(10) 0.0040(7) 0.0114(8) 0.0175(8)

loop_
_atom_type_symbol
_atom_type_description
_atom_type_scat_dispersion_real
_atom_type_scat_dispersion_imag
_atom_type_scat_source
C C 0.0033 0.0016 'International Tables Vol C Tables 4.2.6.8 and 6.1.1.4'
H H 0.0000 0.0000 'International Tables Vol C Tables 4.2.6.8 and 6.1.1.4'
N N 0.0061 0.0033 'International Tables Vol C Tables 4.2.6.8 and 6.1.1.4'
O O 0.0106 0.0060 'International Tables Vol C Tables 4.2.6.8 and 6.1.1.4'

loop_
_geom_angle_atom_site_label_1
_geom_angle_atom_site_label_2
_geom_angle_atom_site_label_3
_geom_angle
C2 N1 C8 111.73(10)
C2 N1 C18 124.71(11)
C8 N1 C18 123.55(11)
C10 C2 N1 121.67(12)
C10 C2 C3 130.46(11)
N1 C2 C3 107.87(10)
C9 C3 C2 101.86(9)
C9 C3 C20 109.48(10)
C2 C3 C20 111.31(11)
C9 C3 C19 110.69(11)
C2 C3 C19 111.94(11)
C20 C3 C19 111.18(11)
C9 C4 C5 119.50(13)
C9 C4 H4 120.2
C5 C4 H4 120.2
C6 C5 C4 120.13(13)
C6 C5 H5 119.9
C4 C5 H5 119.9
C5 C6 C7 121.52(13)
C5 C6 H6 119.2
C7 C6 H6 119.2
C6 C7 C8 117.34(13)
C6 C7 H7 121.3
C8 C7 H7 121.3
C9 C8 C7 122.01(12)
C9 C8 N1 108.77(10)
C7 C8 N1 129.22(12)
C4 C9 C8 119.49(12)
C4 C9 C3 130.76(12)
C8 C9 C3 109.74(10)
C2 C10 C11 129.28(13)
C2 C10 H10 115.4
C11 C10 H10 115.4
O1 C11 C10 125.30(12)
O1 C11 C12 117.83(12)
C10 C11 C12 116.86(12)
C13 C12 C17 117.59(12)
C13 C12 C11 119.42(12)
C17 C12 C11 122.92(12)
C14 C13 C12 121.37(13)
C14 C13 H13 119.3
C12 C13 H13 119.3
C13 C14 C15 121.13(12)
C13 C14 H14 119.4
C15 C14 H14 119.4
C14 C15 C16 117.39(12)
C14 C15 C21 121.99(12)
C16 C15 C21 120.58(12)
C17 C16 C15 121.35(13)
C17 C16 H16 119.3
C15 C16 H16 119.3
C16 C17 C12 121.08(12)
C16 C17 H17 119.5
C12 C17 H17 119.5
N1 C18 H18A 109.5
N1 C18 H18B 109.5
H18A C18 H18B 109.5
N1 C18 H18C 109.5
H18A C18 H18C 109.5
H18B C18 H18C 109.5
C3 C19 H19A 109.5
C3 C19 H19B 109.5
H19A C19 H19B 109.5
C3 C19 H19C 109.5
H19A C19 H19C 109.5
H19B C19 H19C 109.5
C3 C20 H20A 109.5
C3 C20 H20B 109.5
H20A C20 H20B 109.5
C3 C20 H20C 109.5
H20A C20 H20C 109.5
H20B C20 H20C 109.5
C22 C21 C26 118.11(13)
C22 C21 C15 121.79(12)
C26 C21 C15 120.07(13)
C23 C22 C21 120.55(14)
C23 C22 H22 119.7
C21 C22 H22 119.7
C24 C23 C22 120.63(16)
C24 C23 H23 119.7
C22 C23 H23 119.7
C25 C24 C23 119.32(15)
C25 C24 H24 120.3
C23 C24 H24 120.3
C24 C25 C26 120.61(16)
C24 C25 H25 119.7
C26 C25 H25 119.7
C25 C26 C21 120.77(15)
C25 C26 H26 119.6
C21 C26 H26 119.6

loop_
_geom_bond_atom_site_label_1
_geom_bond_atom_site_label_2
_geom_bond_distance
O1 C11 1.2340(16)
N1 C2 1.3714(15)
N1 C8 1.4043(15)
N1 C18 1.4509(17)
C2 C10 1.3628(17)
C2 C3 1.5276(17)
C3 C9 1.5085(17)
C3 C20 1.5329(18)
C3 C19 1.5352(18)
C4 C9 1.3742(17)
C4 C5 1.3861(19)
C4 H4 0.9300
C5 C6 1.373(2)
C5 H5 0.9300
C6 C7 1.3830(19)
C6 H6 0.9300
C7 C8 1.3840(17)
C7 H7 0.9300
C8 C9 1.3821(18)
C10 C11 1.4383(17)
C10 H10 0.9300
C11 C12 1.5010(18)
C12 C13 1.3864(17)
C12 C17 1.3883(18)
C13 C14 1.3775(18)
C13 H13 0.9300
C14 C15 1.3897(19)
C14 H14 0.9300
C15 C16 1.3904(18)
C15 C21 1.4836(17)
C16 C17 1.3775(17)
C16 H16 0.9300
C17 H17 0.9300
C18 H18A 0.9600
C18 H18B 0.9600
C18 H18C 0.9600
C19 H19A 0.9600
C19 H19B 0.9600
C19 H19C 0.9600
C20 H20A 0.9600
C20 H20B 0.9600
C20 H20C 0.9600
C21 C22 1.3871(19)
C21 C26 1.3902(19)
C22 C23 1.3826(19)
C22 H22 0.9300
C23 C24 1.373(2)
C23 H23 0.9300
C24 C25 1.371(2)
C24 H24 0.9300
C25 C26 1.378(2)
C25 H25 0.9300
C26 H26 0.9300

loop_
_geom_hbond_atom_site_label_D
_geom_hbond_atom_site_label_H
_geom_hbond_atom_site_label_A
_geom_hbond_site_symmetry_A
_geom_hbond_distance_DH
_geom_hbond_distance_HA
_geom_hbond_distance_DA
_geom_hbond_angle_DHA
_geom_hbond_publ_flag
C19 H19B O1 . 0.96 2.360 3.112(2) 134.84 yes
C20 H20B O1 . 0.96 2.309 3.078(2) 136.50 yes
C24 H24 O1 2_646 0.93 2.544 3.465(2) 170.6 yes
C7 H7 Cg1 1_454 0.93 2.74 3.5436(16) 145 yes
C20 H20C Cg2 3_556 0.96 2.81 3.7562(17) 167 yes
C26 H26 Cg3 3_556 0.93 2.89 3.7700(17) 158 yes

loop_
_geom_torsion_atom_site_label_1
_geom_torsion_atom_site_label_2
_geom_torsion_atom_site_label_3
_geom_torsion_atom_site_label_4
_geom_torsion
C8 N1 C2 C10 -179.03(12)
C18 N1 C2 C10 0.1(2)
C8 N1 C2 C3 0.94(14)
C18 N1 C2 C3 -179.94(13)
C10 C2 C3 C9 178.67(14)
N1 C2 C3 C9 -1.30(13)
C10 C2 C3 C20 -64.73(18)
N1 C2 C3 C20 115.30(12)
C10 C2 C3 C19 60.39(18)
N1 C2 C3 C19 -119.58(12)
C9 C4 C5 C6 0.4(2)
C4 C5 C6 C7 0.0(2)
C5 C6 C7 C8 -0.3(2)
C6 C7 C8 C9 0.35(19)
C6 C7 C8 N1 -179.92(13)
C2 N1 C8 C9 -0.12(15)
C18 N1 C8 C9 -179.25(13)
C2 N1 C8 C7 -179.88(12)
C18 N1 C8 C7 1.0(2)
C5 C4 C9 C8 -0.41(19)
C5 C4 C9 C3 -179.14(12)
C7 C8 C9 C4 0.03(19)
N1 C8 C9 C4 -179.75(11)
C7 C8 C9 C3 179.01(12)
N1 C8 C9 C3 -0.77(14)
C2 C3 C9 C4 -179.92(13)
C20 C3 C9 C4 62.16(18)
C19 C3 C9 C4 -60.75(18)
C2 C3 C9 C8 1.25(13)
C20 C3 C9 C8 -116.67(12)
C19 C3 C9 C8 120.42(12)
N1 C2 C10 C11 -179.06(13)
C3 C2 C10 C11 1.0(2)
C2 C10 C11 O1 6.0(2)
C2 C10 C11 C12 -174.96(14)
O1 C11 C12 C13 26.4(2)
C10 C11 C12 C13 -152.73(13)
O1 C11 C12 C17 -150.53(14)
C10 C11 C12 C17 30.35(19)
C17 C12 C13 C14 -2.6(2)
C11 C12 C13 C14 -179.74(12)
C12 C13 C14 C15 2.2(2)
C13 C14 C15 C16 0.5(2)
C13 C14 C15 C21 -177.26(12)
C14 C15 C16 C17 -2.71(19)
C21 C15 C16 C17 175.13(12)
C15 C16 C17 C12 2.2(2)
C13 C12 C17 C16 0.5(2)
C11 C12 C17 C16 177.46(12)
C14 C15 C21 C22 -146.14(14)
C16 C15 C21 C22 36.12(18)
C14 C15 C21 C26 35.92(18)
C16 C15 C21 C26 -141.81(14)
C26 C21 C22 C23 0.7(2)
C15 C21 C22 C23 -177.27(12)
C21 C22 C23 C24 0.3(2)
C22 C23 C24 C25 -1.1(2)
C23 C24 C25 C26 0.9(3)
C24 C25 C26 C21 0.2(2)
C22 C21 C26 C25 -0.9(2)
C15 C21 C26 C25 177.07(14)

loop_
_cod_related_entry_id
_cod_related_entry_database
_cod_related_entry_code
1 ChemSpider 30657186
